data_4123352
loop_
_publ_author_name
'Hern\'andez-Linares, Mar\'ia Guadalupe'
'Guerrero-Luna, Gabriel'
'P\'erez-Estrada, Salvador'
'Ellison, Martha'
'Ortin, Maria-Mar'
'Garcia-Garibay, Miguel A'

_publ_section_title
;
 Large-scale green chemical synthesis of adjacent quaternary chiral
 centers by continuous flow photodecarbonylation of aqueous suspensions of
 nanocrystalline ketones.
;
_journal_issue 4
_journal_name_full 'Journal of the American Chemical Society'
_journal_page_first 1679
_journal_page_last 1684
_journal_paper_doi 10.1021/ja512524j
_journal_volume 137
_journal_year 2015
_chemical_absolute_configuration syn
_chemical_formula_moiety 'C19 H19 N O2'
_chemical_formula_sum 'C19 H19 N O2'
_chemical_formula_weight 293.35
_space_group_crystal_system monoclinic
_space_group_IT_number 4
_space_group_name_Hall 'P 2yb'
_space_group_name_H-M_alt 'P 1 21 1'
_symmetry_space_group_name_Hall 'P 2yb'
_symmetry_space_group_name_H-M 'P 1 21 1'
_atom_sites_solution_hydrogens geom
_cell_angle_alpha 90
_cell_angle_beta 94.756(3)
_cell_angle_gamma 90
_cell_formula_units_Z 2
_cell_length_a 6.9130(16)
_cell_length_b 12.285(3)
_cell_length_c 9.220(2)
_cell_measurement_reflns_used 5239
_cell_measurement_temperature 100.(2)
_cell_measurement_theta_max 30.3356
_cell_measurement_theta_min 3.8411
_cell_volume 780.3(3)
_computing_cell_refinement 'SAINT V8.32B (Bruker AXS Inc., 2013)'
_computing_data_collection 'Bruker Apex2, 2013'
_computing_data_reduction 'SAINT V8.32B (Bruker AXS Inc., 2013)'
_computing_molecular_graphics 'Bruker SHELXTL'
_computing_publication_material 'Bruker SHELXTL'
_computing_structure_refinement 'SHELXL-2013 (Sheldrick, 2013)'
_computing_structure_solution 'SHELXL-2013 (Sheldrick, 2013)'
_diffrn_ambient_temperature 100.(2)
_diffrn_detector_area_resol_mean 8.3333
_diffrn_measured_fraction_theta_full 0.997
_diffrn_measured_fraction_theta_max 0.997
_diffrn_measurement_device_type 'Bruker Apex2 CCD'
_diffrn_measurement_method 'Omega and Phi Scans'
_diffrn_radiation_monochromator Graphite
_diffrn_radiation_type MoK\a
_diffrn_radiation_wavelength 0.71073
_diffrn_reflns_av_R_equivalents 0.0195
_diffrn_reflns_limit_h_max 8
_diffrn_reflns_limit_h_min -8
_diffrn_reflns_limit_k_max 15
_diffrn_reflns_limit_k_min -15
_diffrn_reflns_limit_l_max 11
_diffrn_reflns_limit_l_min -11
_diffrn_reflns_number 8765
_diffrn_reflns_theta_full 26.36
_diffrn_reflns_theta_max 26.36
_diffrn_reflns_theta_min 3.55
_diffrn_source 'Sealed X-Ray Tube'
_diffrn_source_type 'Bruker Smart Apex2'
_exptl_absorpt_coefficient_mu 0.081
_exptl_absorpt_correction_T_max 0.99
_exptl_absorpt_correction_T_min 0.95
_exptl_absorpt_correction_type multi-scan
_exptl_absorpt_process_details 'SADABS V2012/1 (Bruker AXS Inc.)'
_exptl_crystal_colour colourless
_exptl_crystal_density_diffrn 1.249
_exptl_crystal_density_method 'not measured'
_exptl_crystal_description tablet
_exptl_crystal_F_000 312
_exptl_crystal_size_max 0.300
_exptl_crystal_size_mid 0.200
_exptl_crystal_size_min 0.100
_refine_diff_density_max 0.172
_refine_diff_density_min -0.146
_refine_ls_abs_structure_details
;
Flack x determined using 1422 quotients [(I+)-(I-)]/[(I+)+(I-)]
(Parsons and Flack (2004), Acta Cryst. A60, s61).
;
_refine_ls_abs_structure_Flack 0.2(4)
_refine_ls_extinction_method none
_refine_ls_goodness_of_fit_ref 1.022
_refine_ls_hydrogen_treatment constr
_refine_ls_matrix_type full
_refine_ls_number_parameters 202
_refine_ls_number_reflns 3186
_refine_ls_number_restraints 57
_refine_ls_restrained_S_all 1.013
_refine_ls_R_factor_all 0.0288
_refine_ls_R_factor_gt 0.0273
_refine_ls_shift/su_max 0.000
_refine_ls_shift/su_mean 0.000
_refine_ls_structure_factor_coef Fsqd
_refine_ls_weighting_details 'w=1/[\s^2^(Fo^2^)+(0.0332P)^2^+0.1273P] where P=(Fo^2^+2Fc^2^)/3'
_refine_ls_weighting_scheme calc
_refine_ls_wR_factor_gt 0.0656
_refine_ls_wR_factor_ref 0.0671
_reflns_number_gt 3080
_reflns_number_total 3186
_reflns_threshold_expression 'I > 2\s(I)'
_cod_data_source_file ja512524j_si_004.cif
_cod_data_source_block I
_cod_depositor_comments 'Adding full bibliography for 4123350--4123352.cif.'
_cod_database_code 4123352

loop_
_space_group_symop_operation_xyz
'x, y, z'
'-x, y+1/2, -z'

loop_
_atom_site_type_symbol
_atom_site_label
_atom_site_fract_x
_atom_site_fract_y
_atom_site_fract_z
_atom_site_U_iso_or_equiv
_atom_site_adp_type
_atom_site_calc_flag
_atom_site_refinement_flags_adp
_atom_site_refinement_flags_posn
_atom_site_occupancy
O O1 0.80324(18) 0.91366(11) 1.13880(13) 0.0251(3) Uani d U . 1
O O2 0.49257(18) 0.95426(12) 1.07548(13) 0.0284(3) Uani d U . 1
N N1 1.1066(3) 1.10793(14) 1.09462(18) 0.0284(4) Uani d U . 1
C C1 0.9362(2) 0.99793(14) 0.87543(19) 0.0170(3) Uani d U . 1
C C2 0.7099(2) 0.99533(14) 0.89983(19) 0.0184(3) Uani d U . 1
C C3 0.6310(3) 1.11302(16) 0.8959(2) 0.0257(4) Uani d U . 1
H H3A 0.6542 1.1468 0.8026 0.039 Uiso calc U R 1
H H3B 0.6975 1.1551 0.9755 0.039 Uiso calc U R 1
H H3C 0.4913 1.1119 0.9072 0.039 Uiso calc U R 1
C C4 0.6803(2) 0.94937(14) 1.05125(18) 0.0191(4) Uani d U . 1
C C5 0.4448(3) 0.91398(19) 1.2153(2) 0.0306(4) Uani d U . 1
H H5A 0.4827 0.8373 1.2252 0.046 Uiso calc U R 1
H H5B 0.3047 0.9208 1.2228 0.046 Uiso calc U R 1
H H5C 0.5147 0.9565 1.2929 0.046 Uiso calc U R 1
C C6 0.5969(2) 0.92167(15) 0.78910(18) 0.0191(4) Uani d U . 1
C C7 0.4844(3) 0.96242(18) 0.6688(2) 0.0260(4) Uani d U . 1
H H7 0.4748 1.0388 0.6533 0.031 Uiso calc U R 1
C C8 0.3857(3) 0.8906(2) 0.5711(2) 0.0344(5) Uani d U . 1
H H8 0.3086 0.9191 0.4897 0.041 Uiso calc U R 1
C C9 0.3975(3) 0.7801(2) 0.5899(2) 0.0358(5) Uani d U . 1
H H9 0.3324 0.7325 0.5209 0.043 Uiso calc U R 1
C C10 0.5048(3) 0.73881(18) 0.7099(2) 0.0328(5) Uani d U . 1
H H10 0.5122 0.6624 0.7249 0.039 Uiso calc U R 1
C C11 0.6023(3) 0.80900(16) 0.8091(2) 0.0227(4) Uani d U . 1
H H11 0.6742 0.7797 0.8924 0.027 Uiso calc U R 1
C C12 1.0367(2) 0.88518(14) 0.87799(19) 0.0198(4) Uani d U . 1
H H12A 1.1757 0.8947 0.8677 0.03 Uiso calc U R 1
H H12B 0.9791 0.8407 0.7974 0.03 Uiso calc U R 1
H H12C 1.019 0.8487 0.9705 0.03 Uiso calc U R 1
C C13 1.0323(2) 1.06032(15) 0.99906(19) 0.0205(4) Uani d U . 1
C C14 0.9741(2) 1.05654(15) 0.73230(18) 0.0182(3) Uani d U . 1
C C15 0.9326(2) 1.00346(15) 0.5996(2) 0.0210(4) Uani d U . 1
H H15 0.8751 0.9332 0.5981 0.025 Uiso calc U R 1
C C16 0.9740(3) 1.05199(17) 0.4697(2) 0.0242(4) Uani d U . 1
H H16 0.9426 1.0154 0.3801 0.029 Uiso calc U R 1
C C17 1.0612(3) 1.15377(16) 0.4703(2) 0.0261(4) Uani d U . 1
H H17 1.093 1.1861 0.3818 0.031 Uiso calc U R 1
C C18 1.1014(3) 1.20767(16) 0.6013(2) 0.0265(4) Uani d U . 1
H H18 1.1598 1.2777 0.6024 0.032 Uiso calc U R 1
C C19 1.0569(2) 1.15990(15) 0.7311(2) 0.0216(4) Uani d U . 1
H H19 1.0832 1.1982 0.8201 0.026 Uiso calc U R 1

loop_
_atom_site_aniso_label
_atom_site_aniso_U_11
_atom_site_aniso_U_22
_atom_site_aniso_U_33
_atom_site_aniso_U_12
_atom_site_aniso_U_13
_atom_site_aniso_U_23
O1 0.0265(6) 0.0270(7) 0.0218(6) 0.0015(5) 0.0017(5) 0.0050(5)
O2 0.0228(6) 0.0434(8) 0.0199(6) 0.0015(6) 0.0071(5) 0.0067(6)
N1 0.0352(9) 0.0253(8) 0.0243(8) -0.0053(7) 0.0001(7) -0.0025(7)
C1 0.0175(8) 0.0156(8) 0.0179(8) -0.0013(6) 0.0020(6) -0.0010(7)
C2 0.0181(8) 0.0181(8) 0.0195(8) 0.0024(6) 0.0044(6) 0.0021(7)
C3 0.0269(9) 0.0201(9) 0.0315(10) 0.0059(7) 0.0105(8) 0.0039(8)
C4 0.0222(8) 0.0163(8) 0.0189(8) -0.0009(7) 0.0030(7) -0.0024(7)
C5 0.0301(10) 0.0402(11) 0.0230(9) -0.0023(9) 0.0107(7) 0.0051(9)
C6 0.0137(7) 0.0267(9) 0.0175(8) 0.0013(7) 0.0046(6) 0.0010(7)
C7 0.0198(8) 0.0394(11) 0.0198(9) 0.0085(8) 0.0075(7) 0.0057(8)
C8 0.0151(8) 0.0726(17) 0.0154(9) 0.0041(9) 0.0014(6) -0.0012(10)
C9 0.0206(10) 0.0581(15) 0.0290(11) -0.0093(9) 0.0034(8) -0.0171(10)
C10 0.0242(10) 0.0358(12) 0.0389(12) -0.0081(8) 0.0061(8) -0.0105(10)
C11 0.0200(8) 0.0245(9) 0.0237(9) -0.0013(7) 0.0024(7) -0.0009(8)
C12 0.0169(8) 0.0185(9) 0.0239(9) 0.0013(6) 0.0012(6) -0.0005(7)
C13 0.0229(9) 0.0179(8) 0.0210(9) -0.0003(7) 0.0043(7) 0.0029(7)
C14 0.0152(8) 0.0198(8) 0.0200(9) 0.0025(7) 0.0038(6) 0.0019(7)
C15 0.0178(8) 0.0209(9) 0.0248(9) 0.0003(7) 0.0037(7) -0.0017(7)
C16 0.0228(9) 0.0312(10) 0.0190(9) 0.0041(8) 0.0036(7) -0.0010(8)
C17 0.0251(9) 0.0301(10) 0.0235(10) 0.0026(8) 0.0049(7) 0.0084(8)
C18 0.0245(9) 0.0236(10) 0.0314(11) -0.0010(7) 0.0031(8) 0.0060(8)
C19 0.0222(8) 0.0190(9) 0.0235(9) -0.0005(7) 0.0012(7) 0.0012(7)

loop_
_atom_type_symbol
_atom_type_description
_atom_type_scat_dispersion_real
_atom_type_scat_dispersion_imag
_atom_type_scat_source
C C 0.0033 0.0016 'International Tables Vol C Tables 4.2.6.8 and 6.1.1.4'
H H 0.0000 0.0000 'International Tables Vol C Tables 4.2.6.8 and 6.1.1.4'
N N 0.0061 0.0033 'International Tables Vol C Tables 4.2.6.8 and 6.1.1.4'
O O 0.0106 0.0060 'International Tables Vol C Tables 4.2.6.8 and 6.1.1.4'

loop_
_geom_angle_atom_site_label_1
_geom_angle_atom_site_label_2
_geom_angle_atom_site_label_3
_geom_angle
C4 O2 C5 115.52(14)
C13 C1 C14 108.58(14)
C13 C1 C12 106.17(14)
C14 C1 C12 108.80(13)
C13 C1 C2 106.45(13)
C14 C1 C2 111.51(13)
C12 C1 C2 115.01(14)
C6 C2 C4 106.87(14)
C6 C2 C3 112.25(15)
C4 C2 C3 106.98(14)
C6 C2 C1 111.66(13)
C4 C2 C1 109.94(13)
C3 C2 C1 109.01(14)
C2 C3 H3A 109.5
C2 C3 H3B 109.5
H3A C3 H3B 109.5
C2 C3 H3C 109.5
H3A C3 H3C 109.5
H3B C3 H3C 109.5
O1 C4 O2 123.03(16)
O1 C4 C2 127.08(16)
O2 C4 C2 109.88(14)
O2 C5 H5A 109.5
O2 C5 H5B 109.5
H5A C5 H5B 109.5
O2 C5 H5C 109.5
H5A C5 H5C 109.5
H5B C5 H5C 109.5
C7 C6 C11 117.93(18)
C7 C6 C2 122.61(17)
C11 C6 C2 119.45(16)
C6 C7 C8 119.78(19)
C6 C7 H7 120.1
C8 C7 H7 120.1
C9 C8 C7 121.50(19)
C9 C8 H8 119.2
C7 C8 H8 119.2
C8 C9 C10 119.3(2)
C8 C9 H9 120.3
C10 C9 H9 120.3
C9 C10 C11 120.0(2)
C9 C10 H10 120.0
C11 C10 H10 120.0
C10 C11 C6 121.43(19)
C10 C11 H11 119.3
C6 C11 H11 119.3
C1 C12 H12A 109.5
C1 C12 H12B 109.5
H12A C12 H12B 109.5
C1 C12 H12C 109.5
H12A C12 H12C 109.5
H12B C12 H12C 109.5
N1 C13 C1 179.7(2)
C19 C14 C15 118.29(16)
C19 C14 C1 122.03(15)
C15 C14 C1 119.62(15)
C16 C15 C14 120.89(17)
C16 C15 H15 119.6
C14 C15 H15 119.6
C17 C16 C15 120.27(18)
C17 C16 H16 119.9
C15 C16 H16 119.9
C18 C17 C16 119.32(18)
C18 C17 H17 120.3
C16 C17 H17 120.3
C17 C18 C19 120.41(18)
C17 C18 H18 119.8
C19 C18 H18 119.8
C18 C19 C14 120.78(17)
C18 C19 H19 119.6
C14 C19 H19 119.6

loop_
_geom_bond_atom_site_label_1
_geom_bond_atom_site_label_2
_geom_bond_distance
O1 C4 1.205(2)
O2 C4 1.336(2)
O2 C5 1.445(2)
N1 C13 1.143(2)
C1 C13 1.484(2)
C1 C14 1.545(2)
C1 C12 1.549(2)
C1 C2 1.600(2)
C2 C6 1.529(2)
C2 C4 1.535(2)
C2 C3 1.544(3)
C3 H3A 0.98
C3 H3B 0.98
C3 H3C 0.98
C5 H5A 0.98
C5 H5B 0.98
C5 H5C 0.98
C6 C7 1.394(2)
C6 C11 1.397(3)
C7 C8 1.398(3)
C7 H7 0.95
C8 C9 1.370(4)
C8 H8 0.95
C9 C10 1.376(3)
C9 H9 0.95
C10 C11 1.390(3)
C10 H10 0.95
C11 H11 0.95
C12 H12A 0.98
C12 H12B 0.98
C12 H12C 0.98
C14 C19 1.393(2)
C14 C15 1.395(3)
C15 C16 1.389(3)
C15 H15 0.95
C16 C17 1.388(3)
C16 H16 0.95
C17 C18 1.385(3)
C17 H17 0.95
C18 C19 1.390(3)
C18 H18 0.95
C19 H19 0.95
